data_4070677
loop_
_publ_author_name
'Mayer, Ulrich F. J.'
'Charmant, Jonathan P. H.'
'Rae, James'
'Manners, Ian'

_publ_section_title
;
 Synthesis and Structures of Strained, Neutral [d7] and Cationic [d6]
 Hydrocarbon-Bridged [n]Cobaltocenophanes (n= 2, 3)
;
_journal_issue 7
_journal_name_full Organometallics
_journal_page_first 1524
_journal_paper_doi 10.1021/om700941v
_journal_volume 27
_journal_year 2008
_chemical_formula_moiety 'C13 H14 Co'
_chemical_formula_sum 'C13 H14 Co'
_chemical_formula_weight 229.17
_space_group_IT_number 7
_symmetry_cell_setting monoclinic
_symmetry_space_group_name_Hall 'P -2yac'
_symmetry_space_group_name_H-M 'P 1 n 1'
_atom_sites_solution_hydrogens geom
_atom_sites_solution_primary direct
_atom_sites_solution_secondary difmap
_audit_creation_method SHELXL-97
_cell_angle_alpha 90.00
_cell_angle_beta 101.286(6)
_cell_angle_gamma 90.00
_cell_formula_units_Z 2
_cell_length_a 6.278(2)
_cell_length_b 7.280(3)
_cell_length_c 10.834(4)
_cell_measurement_reflns_used 3662
_cell_measurement_temperature 173(2)
_cell_measurement_theta_max 27.42
_cell_measurement_theta_min 2.798
_cell_volume 485.6(3)
_computing_cell_refinement 'SMART v5.054 (Bruker-AXS, 1997-1998)'
_computing_data_collection 'SMART v5.054 (Bruker-AXS, 1997-1998)'
_computing_data_reduction
;
 SAINT v7.06A (Bruker-AXS, 1997-2003) & SHELXTL v6.14 (Bruker-AXS, 2003)
;
_diffrn_ambient_temperature 173
_diffrn_detector 'CCD plate'
_diffrn_detector_area_resol_mean 8.192
_diffrn_detector_type 'Bruker-AXS SMART 1k'
_diffrn_measured_fraction_theta_full 0.998
_diffrn_measured_fraction_theta_max 0.998
_diffrn_measurement_details 'frames, 0.3\% width'
_diffrn_measurement_device 'three-circle diffractometer'
_diffrn_measurement_device_type 'Bruker-AXS Platform'
_diffrn_measurement_method '\w scans'
_diffrn_measurement_specimen_support 'glass fibre'
_diffrn_radiation_collimation '0.5 mm double pin hole'
_diffrn_radiation_monochromator graphite
_diffrn_radiation_probe x-ray
_diffrn_radiation_type 'Mo K\a'
_diffrn_radiation_wavelength 0.71074
_diffrn_reflns_av_R_equivalents 0.0240
_diffrn_reflns_av_sigmaI/netI 0.0397
_diffrn_reflns_limit_h_max 8
_diffrn_reflns_limit_h_min -7
_diffrn_reflns_limit_k_max 9
_diffrn_reflns_limit_k_min -9
_diffrn_reflns_limit_l_max 13
_diffrn_reflns_limit_l_min -14
_diffrn_reflns_number 4946
_diffrn_reflns_theta_full 27.42
_diffrn_reflns_theta_max 27.42
_diffrn_reflns_theta_min 2.80
_diffrn_source 'sealed X-ray tube'
_diffrn_source_current 40
_diffrn_source_power 2
_diffrn_source_target Mo
_diffrn_source_voltage 50
_exptl_absorpt_coefficient_mu 1.717
_exptl_absorpt_correction_T_max 0.84
_exptl_absorpt_correction_T_min 0.67
_exptl_absorpt_correction_type multi-scan
_exptl_absorpt_process_details SADABS
_exptl_crystal_colour Black
_exptl_crystal_density_diffrn 1.568
_exptl_crystal_density_method 'not measured'
_exptl_crystal_description Block
_exptl_crystal_F_000 238
_exptl_crystal_size_max 0.3
_exptl_crystal_size_mid 0.2
_exptl_crystal_size_min 0.1
_refine_diff_density_max 0.208
_refine_diff_density_min -0.191
_refine_diff_density_rms 0.047
_refine_ls_abs_structure_details 'Flack H D (1983), Acta Cryst. A39, 876-881'
_refine_ls_abs_structure_Flack 0.047(13)
_refine_ls_extinction_method none
_refine_ls_goodness_of_fit_ref 1.014
_refine_ls_hydrogen_treatment constr
_refine_ls_matrix_type full
_refine_ls_number_parameters 128
_refine_ls_number_reflns 2123
_refine_ls_number_restraints 2
_refine_ls_restrained_S_all 1.013
_refine_ls_R_factor_all 0.0225
_refine_ls_R_factor_gt 0.0203
_refine_ls_shift/su_max 0.006
_refine_ls_shift/su_mean 0.001
_refine_ls_structure_factor_coef Fsqd
_refine_ls_weighting_details 'calc w=1/[\s^2^(Fo^2^)+(0.0137P)^2^] where P=(Fo^2^+2Fc^2^)/3'
_refine_ls_weighting_scheme calc
_refine_ls_wR_factor_gt 0.0460
_refine_ls_wR_factor_ref 0.0470
_reflns_number_gt 2011
_reflns_number_total 2123
_reflns_threshold_expression >2\s(I)
_cod_data_source_file om700941v-file003.cif
_cod_data_source_block 6
_cod_depositor_comments
;
The following automatic conversions were performed:

'_symmetry_cell_setting' value 'Monoclinic' changed to 'monoclinic'
according to /home/saulius/struct/CIF-dictionaries/cif_core.dic
dictionary named 'cif_core.dic' version 2.4.1 from
2010-06-29.

'_diffrn_radiation_probe' value 'X-ray' changed to
'x-ray' according to
/home/saulius/struct/CIF-dictionaries/cif_core.dic dictionary named
'cif_core.dic' version 2.4.1 from
2010-06-29.

'_exptl_absorpt_correction_type' value 'MULTI-SCAN'
changed to 'multi-scan' according to
/home/saulius/struct/CIF-dictionaries/cif_core.dic dictionary named
'cif_core.dic' version 2.4.1 from 2010-06-29.

Automatic conversion script
Id: cif_fix_values 1715 2011-07-08 13:25:40Z adriana 
;
_cod_original_sg_symbol_H-M 'P n'
_cod_database_code 4070677

loop_
_symmetry_equiv_pos_as_xyz
'x, y, z'
'x+1/2, -y, z+1/2'

loop_
_atom_site_label
_atom_site_type_symbol
_atom_site_fract_x
_atom_site_fract_y
_atom_site_fract_z
_atom_site_U_iso_or_equiv
_atom_site_adp_type
_atom_site_occupancy
_atom_site_symmetry_multiplicity
_atom_site_calc_flag
_atom_site_refinement_flags
C1 C 1.0741(3) 0.4935(2) 0.21558(18) 0.0188(4) Uani 1 1 d .
C5 C 1.1714(3) 0.5676(2) 0.33649(19) 0.0202(4) Uani 1 1 d .
H5 H 1.3201 0.5590 0.3761 0.024 Uiso 1 1 calc R
C2 C 0.8518(3) 0.5533(2) 0.18715(19) 0.0205(4) Uani 1 1 d .
H2 H 0.7513 0.5330 0.1106 0.025 Uiso 1 1 calc R
C3 C 0.8099(5) 0.6475(3) 0.2933(3) 0.0213(6) Uani 1 1 d .
H3 H 0.6739 0.6976 0.3021 0.026 Uiso 1 1 calc R
C4 C 1.0063(5) 0.6551(4) 0.3855(3) 0.0226(6) Uani 1 1 d .
H4 H 1.0227 0.7101 0.4663 0.027 Uiso 1 1 calc R
Co1 Co 0.91795(3) 0.37840(3) 0.34586(3) 0.01617(7) Uani 1 1 d .
C11 C 0.8853(3) 0.2066(3) 0.4980(2) 0.0227(4) Uani 1 1 d .
H11 H 0.8969 0.2471 0.5824 0.027 Uiso 1 1 calc R
C18 C 1.0569(4) 0.1413(3) 0.4434(3) 0.0221(5) Uani 1 1 d .
H18 H 1.2026 0.1231 0.4860 0.027 Uiso 1 1 calc R
C16 C 0.7432(4) 0.1343(3) 0.2906(3) 0.0221(5) Uani 1 1 d .
H16 H 0.6444 0.1113 0.2139 0.027 Uiso 1 1 calc R
C17 C 0.9742(3) 0.1073(2) 0.3128(2) 0.0195(4) Uani 1 1 d .
C15 C 0.6886(3) 0.2010(3) 0.4030(2) 0.0231(4) Uani 1 1 d .
H15 H 0.5477 0.2360 0.4141 0.028 Uiso 1 1 calc R
C19 C 1.1858(4) 0.3737(2) 0.1338(2) 0.0224(4) Uani 1 1 d .
H19A H 1.3387 0.3563 0.1769 0.027 Uiso 1 1 calc R
H19B H 1.1871 0.4396 0.0540 0.027 Uiso 1 1 calc R
C20 C 1.1027(3) 0.0510(3) 0.21567(19) 0.0216(4) Uani 1 1 d .
H20A H 1.0541 -0.0727 0.1840 0.026 Uiso 1 1 calc R
H20B H 1.2578 0.0416 0.2567 0.026 Uiso 1 1 calc R
C21 C 1.0827(4) 0.1834(3) 0.1022(2) 0.0230(4) Uani 1 1 d .
H21A H 1.1519 0.1253 0.0374 0.028 Uiso 1 1 calc R
H21B H 0.9268 0.2001 0.0651 0.028 Uiso 1 1 calc R

loop_
_atom_site_aniso_label
_atom_site_aniso_U_11
_atom_site_aniso_U_22
_atom_site_aniso_U_33
_atom_site_aniso_U_23
_atom_site_aniso_U_13
_atom_site_aniso_U_12
C1 0.0260(9) 0.0116(8) 0.0206(9) 0.0030(7) 0.0092(8) -0.0034(7)
C5 0.0212(10) 0.0169(9) 0.0230(10) 0.0017(7) 0.0056(8) -0.0030(7)
C2 0.0262(10) 0.0163(9) 0.0190(10) 0.0032(7) 0.0047(8) 0.0005(7)
C3 0.0246(14) 0.0163(12) 0.0232(15) 0.0036(9) 0.0051(11) 0.0020(9)
C4 0.0340(16) 0.0140(11) 0.0224(15) -0.0005(10) 0.0117(11) -0.0053(10)
Co1 0.01893(11) 0.01347(10) 0.01722(11) 0.00151(13) 0.00630(8) -0.00089(13)
C11 0.0295(11) 0.0193(9) 0.0210(10) 0.0036(8) 0.0092(8) -0.0040(8)
C18 0.0247(12) 0.0171(10) 0.0236(14) 0.0056(8) 0.0026(10) -0.0017(8)
C16 0.0228(12) 0.0148(10) 0.0286(15) 0.0011(8) 0.0044(10) -0.0059(8)
C17 0.0239(10) 0.0099(8) 0.0248(11) 0.0007(7) 0.0054(8) -0.0019(7)
C15 0.0241(10) 0.0188(9) 0.0290(11) 0.0023(8) 0.0117(9) -0.0034(7)
C19 0.0264(10) 0.0210(10) 0.0227(11) 0.0008(7) 0.0123(8) 0.0013(8)
C20 0.0242(10) 0.0156(9) 0.0259(11) -0.0014(7) 0.0070(8) 0.0002(7)
C21 0.0303(11) 0.0209(9) 0.0196(10) -0.0020(8) 0.0091(8) 0.0011(8)

loop_
_atom_type_symbol
_atom_type_description
_atom_type_scat_dispersion_real
_atom_type_scat_dispersion_imag
_atom_type_scat_source
C C 0.0033 0.0016 'International Tables Vol C Tables 4.2.6.8 and 6.1.1.4'
H H 0.0000 0.0000 'International Tables Vol C Tables 4.2.6.8 and 6.1.1.4'
Co Co 0.3494 0.9721 'International Tables Vol C Tables 4.2.6.8 and 6.1.1.4'

loop_
_geom_angle_atom_site_label_1
_geom_angle_atom_site_label_2
_geom_angle_atom_site_label_3
_geom_angle
C2 C1 C5 107.67(16)
C2 C1 C19 126.33(18)
C5 C1 C19 126.00(18)
C2 C1 Co1 72.30(11)
C5 C1 Co1 72.60(11)
C19 C1 Co1 120.49(12)
C4 C5 C1 107.5(2)
C4 C5 Co1 70.19(14)
C1 C5 Co1 67.12(10)
C4 C5 H5 126.2
C1 C5 H5 126.2
Co1 C5 H5 128.0
C3 C2 C1 107.54(19)
C3 C2 Co1 70.57(14)
C1 C2 Co1 67.36(10)
C3 C2 H2 126.2
C1 C2 H2 126.2
Co1 C2 H2 127.4
C2 C3 C4 108.5(2)
C2 C3 Co1 70.56(13)
C4 C3 Co1 70.13(19)
C2 C3 H3 125.8
C4 C3 H3 125.8
Co1 C3 H3 125.1
C5 C4 C3 108.5(2)
C5 C4 Co1 71.00(13)
C3 C4 Co1 70.38(18)
C5 C4 H4 125.7
C3 C4 H4 125.7
Co1 C4 H4 124.5
C17 Co1 C1 98.73(8)
C17 Co1 C4 155.14(10)
C1 Co1 C4 66.90(10)
C17 Co1 C16 40.35(9)
C1 Co1 C16 116.16(9)
C4 Co1 C16 164.05(10)
C17 Co1 C11 67.17(8)
C1 Co1 C11 155.94(8)
C4 Co1 C11 117.93(10)
C16 Co1 C11 66.32(9)
C17 Co1 C3 154.52(10)
C1 Co1 C3 66.85(10)
C4 Co1 C3 39.49(8)
C16 Co1 C3 125.57(11)
C11 Co1 C3 133.17(10)
C17 Co1 C2 116.83(8)
C1 Co1 C2 40.33(8)
C4 Co1 C2 65.96(10)
C16 Co1 C2 105.53(9)
C11 Co1 C2 163.37(8)
C3 Co1 C2 38.87(10)
C17 Co1 C15 67.27(8)
C1 Co1 C15 153.70(8)
C4 Co1 C15 133.61(10)
C16 Co1 C15 39.09(9)
C11 Co1 C15 40.00(8)
C3 Co1 C15 116.33(10)
C2 Co1 C15 124.69(8)
C17 Co1 C18 40.06(9)
C1 Co1 C18 118.09(9)
C4 Co1 C18 127.55(10)
C16 Co1 C18 66.20(8)
C11 Co1 C18 38.91(9)
C3 Co1 C18 165.33(10)
C2 Co1 C18 153.09(9)
C15 Co1 C18 66.07(9)
C17 Co1 C5 117.41(8)
C1 Co1 C5 40.28(8)
C4 Co1 C5 38.81(10)
C16 Co1 C5 152.28(9)
C11 Co1 C5 127.61(8)
C3 Co1 C5 65.78(10)
C2 Co1 C5 66.42(8)
C15 Co1 C5 165.97(8)
C18 Co1 C5 108.25(9)
C18 C11 C15 108.0(2)
C18 C11 Co1 70.89(12)
C15 C11 Co1 70.15(11)
C18 C11 H11 126.0
C15 C11 H11 126.0
Co1 C11 H11 124.5
C11 C18 C17 108.3(2)
C11 C18 Co1 70.20(13)
C17 C18 Co1 67.27(12)
C11 C18 H18 125.8
C17 C18 H18 125.8
Co1 C18 H18 128.3
C15 C16 C17 108.0(2)
C15 C16 Co1 70.55(12)
C17 C16 Co1 67.42(12)
C15 C16 H16 126.0
C17 C16 H16 126.0
Co1 C16 H16 127.6
C18 C17 C16 107.53(18)
C18 C17 C20 126.8(2)
C16 C17 C20 125.6(2)
C18 C17 Co1 72.67(11)
C16 C17 Co1 72.23(11)
C20 C17 Co1 121.32(13)
C16 C15 C11 107.8(2)
C16 C15 Co1 70.36(12)
C11 C15 Co1 69.85(11)
C16 C15 H15 126.1
C11 C15 H15 126.1
Co1 C15 H15 125.3
C1 C19 C21 115.31(17)
C1 C19 H19A 108.4
C21 C19 H19A 108.4
C1 C19 H19B 108.4
C21 C19 H19B 108.4
H19A C19 H19B 107.5
C17 C20 C21 114.51(16)
C17 C20 H20A 108.6
C21 C20 H20A 108.6
C17 C20 H20B 108.6
C21 C20 H20B 108.6
H20A C20 H20B 107.6
C19 C21 C20 114.73(17)
C19 C21 H21A 108.6
C20 C21 H21A 108.6
C19 C21 H21B 108.6
C20 C21 H21B 108.6
H21A C21 H21B 107.6

loop_
_geom_bond_atom_site_label_1
_geom_bond_atom_site_label_2
_geom_bond_distance
C1 C2 1.437(3)
C1 C5 1.438(3)
C1 C19 1.510(3)
C1 Co1 2.0486(19)
C5 C4 1.406(4)
C5 Co1 2.1218(19)
C5 H5 0.9500
C2 C3 1.407(4)
C2 Co1 2.115(2)
C2 H2 0.9500
C3 C4 1.428(3)
C3 Co1 2.115(3)
C3 H3 0.9500
C4 Co1 2.111(3)
C4 H4 0.9500
Co1 C17 2.0485(18)
Co1 C16 2.113(2)
Co1 C11 2.111(2)
Co1 C15 2.115(2)
Co1 C18 2.120(2)
C11 C18 1.409(3)
C11 C15 1.445(3)
C11 H11 0.9500
C18 C17 1.429(3)
C18 H18 0.9500
C16 C15 1.414(3)
C16 C17 1.436(3)
C16 H16 0.9500
C17 C20 1.503(3)
C15 H15 0.9500
C19 C21 1.539(3)
C19 H19A 0.9900
C19 H19B 0.9900
C20 C21 1.548(3)
C20 H20A 0.9900
C20 H20B 0.9900
C21 H21A 0.9900
C21 H21B 0.9900
